data_1507403
loop_
_publ_author_name
'Sello, Jason K.'
'Andreana, Peter R.'
'Lee, Daesung'
'Schreiber, Stuart L.'

_publ_section_title
;
 Stereochemical control of skeletal diversity.
;
_journal_issue 22
_journal_name_full 'Organic letters'
_journal_page_first 4125
_journal_page_last 4127
_journal_paper_doi 10.1021/ol035773h
_journal_volume 5
_journal_year 2003
_chemical_formula_sum 'C41 H43 N3 O8'
_chemical_formula_weight 705.78
_chemical_name_systematic
; 
 ? 
;
_space_group_IT_number 19
_symmetry_cell_setting orthorhombic
_symmetry_space_group_name_Hall 'P 2ac 2ab'
_symmetry_space_group_name_H-M 'P 21 21 21'
_atom_sites_solution_hydrogens geom
_atom_sites_solution_primary direct
_atom_sites_solution_secondary difmap
_audit_creation_method SHELXL-97
_cell_angle_alpha 90.00
_cell_angle_beta 90.00
_cell_angle_gamma 90.00
_cell_formula_units_Z 4
_cell_length_a 9.4799(5)
_cell_length_b 17.1466(9)
_cell_length_c 23.3272(13)
_cell_measurement_temperature 213(2)
_cell_volume 3791.8(4)
_computing_cell_refinement 'SMART (BRUKER, V5.054, 1998)'
_computing_data_collection 'ASTRO (BRUKER, V5.007, 1997)'
_computing_data_reduction 'SAINT (BRUKER, V6.01, 1999)'
_computing_molecular_graphics 'SHELXTL (BRUKER, 1998, V5.1)'
_computing_publication_material 'XCIF (Sheldrick and BRUKER, 1997, V5.1)'
_computing_structure_refinement 'SHELXL-97 (Sheldrick, 1997)'
_computing_structure_solution 'SHELXS-97 (Sheldrick, 1990)'
_diffrn_ambient_temperature 213(2)
_diffrn_measured_fraction_theta_full 1.000
_diffrn_measured_fraction_theta_max 1.000
_diffrn_measurement_method '\w, 0.3 deg'
_diffrn_radiation_monochromator graphite
_diffrn_radiation_source 'fine-focus sealed tube'
_diffrn_radiation_type MoK\a
_diffrn_radiation_wavelength 0.71073
_diffrn_reflns_av_R_equivalents 0.0557
_diffrn_reflns_av_sigmaI/netI 0.0528
_diffrn_reflns_limit_h_max 10
_diffrn_reflns_limit_h_min -10
_diffrn_reflns_limit_k_max 18
_diffrn_reflns_limit_k_min -17
_diffrn_reflns_limit_l_max 25
_diffrn_reflns_limit_l_min -22
_diffrn_reflns_number 16460
_diffrn_reflns_theta_full 22.50
_diffrn_reflns_theta_max 22.50
_diffrn_reflns_theta_min 1.47
_diffrn_standards_decay_% <1
_diffrn_standards_interval_count 0
_diffrn_standards_number 0
_exptl_absorpt_coefficient_mu 0.086
_exptl_absorpt_correction_type none
_exptl_crystal_colour colorless
_exptl_crystal_density_diffrn 1.236
_exptl_crystal_density_method 'not measured'
_exptl_crystal_description chunk
_exptl_crystal_F_000 1496
_exptl_crystal_size_max 0.10
_exptl_crystal_size_mid 0.12
_exptl_crystal_size_min 0.12
_refine_diff_density_max 0.514
_refine_diff_density_min -0.262
_refine_diff_density_rms 0.057
_refine_ls_abs_structure_details 'Flack H D (1983), Acta Cryst. A39, 876-881'
_refine_ls_abs_structure_Flack 1(2)
_refine_ls_extinction_method none
_refine_ls_goodness_of_fit_ref 1.082
_refine_ls_hydrogen_treatment mixed
_refine_ls_matrix_type full
_refine_ls_number_parameters 470
_refine_ls_number_reflns 4960
_refine_ls_number_restraints 228
_refine_ls_restrained_S_all 1.061
_refine_ls_R_factor_all 0.0897
_refine_ls_R_factor_gt 0.0718
_refine_ls_shift/su_max 0.002
_refine_ls_shift/su_mean 0.000
_refine_ls_structure_factor_coef Fsqd
_refine_ls_weighting_details 'calc w=1/[\s^2^(Fo^2^)+(0.0922P)^2^+3.3901P] where P=(Fo^2^+2Fc^2^)/3'
_refine_ls_weighting_scheme calc
_refine_ls_wR_factor_gt 0.1741
_refine_ls_wR_factor_ref 0.1864
_reflns_number_gt 4025
_reflns_number_total 4960
_reflns_threshold_expression >2sigma(I)
_cod_data_source_file ol035773hsi20030913_024728.cif
_cod_data_source_block sls59t_Compound_8
_cod_depositor_comments
;
The following automatic conversions were performed:

'_symmetry_cell_setting' value 'Orthorhombic' changed to
'orthorhombic' according to
/home/saulius/struct/CIF-dictionaries/cif_core.dic dictionary named
'cif_core.dic' version 2.4.1 from 2010-06-29.

Automatic conversion script
Id: cif_fix_values 1715 2011-07-08 13:25:40Z adriana 
;
_cod_original_sg_symbol_H-M P2(1)2(1)2(1)
_cod_database_code 1507403

loop_
_symmetry_equiv_pos_as_xyz
'x, y, z'
'-x+1/2, -y, z+1/2'
'-x, y+1/2, -z+1/2'
'x+1/2, -y+1/2, -z'

loop_
_atom_site_label
_atom_site_type_symbol
_atom_site_fract_x
_atom_site_fract_y
_atom_site_fract_z
_atom_site_U_iso_or_equiv
_atom_site_adp_type
_atom_site_occupancy
_atom_site_symmetry_multiplicity
_atom_site_calc_flag
_atom_site_refinement_flags
O1 O 0.6872(4) 0.7004(2) 0.79571(16) 0.0505(10) Uani 1 1 d .
O2 O 0.4183(5) 0.9725(2) 0.76671(17) 0.0579(11) Uani 1 1 d .
O3 O 0.3442(4) 0.7554(2) 0.90956(14) 0.0393(9) Uani 1 1 d .
O4 O 0.2347(5) 0.7539(2) 0.99397(16) 0.0555(12) Uani 1 1 d .
O5 O 0.3825(4) 0.99507(18) 0.95841(14) 0.0416(9) Uani 1 1 d .
O6 O 0.0557(5) 0.9673(3) 0.8729(2) 0.0676(13) Uani 1 1 d .
O7 O 0.2768(10) 1.3762(3) 0.9616(2) 0.145(3) Uani 1 1 d .
O8 O 0.5751(5) 0.5491(2) 0.93297(18) 0.0649(13) Uani 1 1 d .
N1 N 0.6129(5) 0.7024(2) 0.88637(17) 0.0409(11) Uani 1 1 d .
H1A H 0.6260 0.7191 0.9212 0.049 Uiso 1 1 calc R
N2 N 0.2520(5) 1.0371(2) 0.84938(18) 0.0410(11) Uani 1 1 d .
N3 N 0.6168(5) 1.0321(3) 0.79755(18) 0.0432(11) Uani 1 1 d .
C1 C 0.7044(6) 0.7226(3) 0.8450(2) 0.0381(13) Uani 1 1 d U
C2 C 0.8275(6) 0.7733(3) 0.8621(2) 0.0451(14) Uani 1 1 d U
H2A H 0.8987 0.7411 0.8812 0.054 Uiso 1 1 calc R
H2B H 0.7952 0.8128 0.8895 0.054 Uiso 1 1 calc R
C3 C 0.8945(6) 0.8137(3) 0.8110(3) 0.0493(15) Uani 1 1 d U
H3A H 0.9222 0.7747 0.7824 0.059 Uiso 1 1 calc R
H3B H 0.9796 0.8414 0.8234 0.059 Uiso 1 1 calc R
C4 C 0.7898(7) 0.8725(4) 0.7835(3) 0.0567(17) Uani 1 1 d U
H4A H 0.7006 0.8531 0.7731 0.068 Uiso 1 1 calc R
C5 C 0.8129(8) 0.9440(4) 0.7738(3) 0.068(2) Uani 1 1 d U
H5A H 0.9032 0.9641 0.7814 0.082 Uiso 1 1 calc R
C6 C 0.7012(7) 0.9985(4) 0.7506(3) 0.0548(16) Uani 1 1 d U
H6A H 0.7464 1.0405 0.7288 0.066 Uiso 1 1 calc R
H6B H 0.6391 0.9698 0.7244 0.066 Uiso 1 1 calc R
C7 C 0.4814(6) 1.0120(3) 0.8022(2) 0.0389(13) Uani 1 1 d U
C8 C 0.4044(5) 1.0345(3) 0.8572(2) 0.0349(12) Uani 1 1 d U
H8A H 0.4403 1.0846 0.8726 0.042 Uiso 1 1 calc R
C9 C 0.4183(5) 0.9691(3) 0.9016(2) 0.0357(13) Uani 1 1 d U
C10 C 0.2908(5) 0.9151(3) 0.8892(2) 0.0358(13) Uani 1 1 d U
H10A H 0.3121 0.8764 0.8590 0.043 Uiso 1 1 calc R
C11 C 0.2671(6) 0.8764(3) 0.9480(2) 0.0399(13) Uani 1 1 d U
H11A H 0.1744 0.8930 0.9632 0.048 Uiso 1 1 calc R
C12 C 0.2783(6) 0.7892(3) 0.9527(2) 0.0398(13) Uani 1 1 d U
C13 C 0.3652(6) 0.6713(3) 0.9125(2) 0.0415(14) Uani 1 1 d U
H13A H 0.3863 0.6557 0.9525 0.050 Uiso 1 1 calc R
C14 C 0.4921(6) 0.6531(3) 0.8738(2) 0.0417(14) Uani 1 1 d U
H14A H 0.4631 0.6642 0.8338 0.050 Uiso 1 1 calc R
C15 C 0.1824(6) 0.9738(3) 0.8700(2) 0.0433(14) Uani 1 1 d U
C16 C 0.5490(6) 0.9208(3) 0.9123(2) 0.0416(14) Uani 1 1 d U
H16A H 0.6274 0.9146 0.8881 0.050 Uiso 1 1 calc R
C17 C 0.5284(6) 0.8893(3) 0.9632(2) 0.0470(15) Uani 1 1 d U
H17A H 0.5895 0.8553 0.9827 0.056 Uiso 1 1 calc R
C18 C 0.3884(7) 0.9184(3) 0.9837(2) 0.0452(14) Uani 1 1 d U
H18A H 0.3755 0.9172 1.0258 0.054 Uiso 1 1 calc R
C19 C 0.6941(6) 1.0816(3) 0.8367(2) 0.0488(15) Uani 1 1 d U
H19A H 0.7883 1.0593 0.8422 0.059 Uiso 1 1 calc R
H19B H 0.6462 1.0808 0.8739 0.059 Uiso 1 1 calc R
C20 C 0.7103(6) 1.1656(3) 0.8179(2) 0.0438(14) Uani 1 1 d U
C21 C 0.8292(7) 1.2072(4) 0.8335(3) 0.0601(17) Uani 1 1 d U
H21A H 0.9000 1.1829 0.8554 0.072 Uiso 1 1 calc R
C22 C 0.8446(8) 1.2845(4) 0.8172(4) 0.078(2) Uani 1 1 d U
H22A H 0.9267 1.3119 0.8275 0.093 Uiso 1 1 calc R
C23 C 0.7431(8) 1.3207(4) 0.7867(3) 0.072(2) Uani 1 1 d U
H23A H 0.7532 1.3735 0.7768 0.087 Uiso 1 1 calc R
C24 C 0.6257(8) 1.2805(4) 0.7703(3) 0.0678(19) Uani 1 1 d U
H24A H 0.5560 1.3055 0.7484 0.081 Uiso 1 1 calc R
C25 C 0.6086(7) 1.2024(4) 0.7859(2) 0.0512(15) Uani 1 1 d U
H25A H 0.5274 1.1751 0.7745 0.061 Uiso 1 1 calc R
C26 C 0.1852(6) 1.1052(3) 0.8255(2) 0.0496(15) Uani 1 1 d U
H26A H 0.0846 1.0946 0.8200 0.060 Uiso 1 1 calc R
H26B H 0.2265 1.1162 0.7878 0.060 Uiso 1 1 calc R
C27 C 0.2020(7) 1.1760(3) 0.8635(2) 0.0503(16) Uani 1 1 d U
C28 C 0.1736(13) 1.1725(5) 0.9213(3) 0.114(4) Uani 1 1 d U
H28A H 0.1404 1.1259 0.9377 0.137 Uiso 1 1 calc R
C29 C 0.1947(14) 1.2396(5) 0.9558(3) 0.134(4) Uani 1 1 d U
H29A H 0.1734 1.2375 0.9951 0.161 Uiso 1 1 calc R
C30 C 0.2464(11) 1.3085(4) 0.9325(3) 0.095(3) Uani 1 1 d U
C31 C 0.2647(11) 1.3118(4) 0.8750(3) 0.089(3) Uani 1 1 d U
H31A H 0.2912 1.3591 0.8577 0.107 Uiso 1 1 calc R
C32 C 0.2445(8) 1.2455(4) 0.8413(3) 0.0657(19) Uani 1 1 d U
H32A H 0.2609 1.2490 0.8017 0.079 Uiso 1 1 calc R
C33 C 0.239(2) 1.3764(7) 1.0210(4) 0.260(12) Uani 1 1 d .
H33A H 0.2636 1.4265 1.0377 0.391 Uiso 1 1 calc R
H33B H 0.2906 1.3354 1.0407 0.391 Uiso 1 1 calc R
H33C H 0.1389 1.3675 1.0249 0.391 Uiso 1 1 calc R
C34 C 0.2350(6) 0.6295(3) 0.8916(2) 0.0433(14) Uani 1 1 d U
C35 C 0.1566(6) 0.6586(3) 0.8460(3) 0.0505(16) Uani 1 1 d U
H35A H 0.1821 0.7064 0.8292 0.061 Uiso 1 1 calc R
C36 C 0.0415(7) 0.6180(4) 0.8252(3) 0.0633(19) Uani 1 1 d U
H36A H -0.0118 0.6387 0.7948 0.076 Uiso 1 1 calc R
C37 C 0.0044(8) 0.5467(4) 0.8491(4) 0.074(2) Uani 1 1 d U
H37A H -0.0729 0.5187 0.8345 0.088 Uiso 1 1 calc R
C38 C 0.0823(8) 0.5167(4) 0.8948(4) 0.073(2) Uani 1 1 d U
H38A H 0.0574 0.4686 0.9113 0.087 Uiso 1 1 calc R
C39 C 0.1966(7) 0.5582(3) 0.9158(3) 0.0558(17) Uani 1 1 d U
H39A H 0.2489 0.5381 0.9467 0.067 Uiso 1 1 calc R
C40 C 0.5350(7) 0.5675(3) 0.8765(2) 0.0481(15) Uani 1 1 d U
H40A H 0.4557 0.5345 0.8647 0.058 Uiso 1 1 calc R
H40B H 0.6139 0.5579 0.8503 0.058 Uiso 1 1 calc R
C41 C 0.6211(11) 0.4695(4) 0.9379(4) 0.103(3) Uani 1 1 d .
H41A H 0.6483 0.4590 0.9773 0.154 Uiso 1 1 calc R
H41B H 0.7012 0.4609 0.9129 0.154 Uiso 1 1 calc R
H41C H 0.5447 0.4349 0.9270 0.154 Uiso 1 1 calc R

loop_
_atom_site_aniso_label
_atom_site_aniso_U_11
_atom_site_aniso_U_22
_atom_site_aniso_U_33
_atom_site_aniso_U_23
_atom_site_aniso_U_13
_atom_site_aniso_U_12
O1 0.065(3) 0.058(2) 0.028(2) -0.0077(19) 0.0038(19) -0.002(2)
O2 0.067(3) 0.055(3) 0.052(2) -0.011(2) 0.003(2) -0.013(2)
O3 0.056(2) 0.036(2) 0.0266(19) 0.0034(16) 0.0091(18) -0.0007(18)
O4 0.095(3) 0.037(2) 0.035(2) 0.0078(17) 0.033(2) 0.003(2)
O5 0.064(2) 0.0299(19) 0.0310(19) 0.0004(16) 0.0006(18) 0.0016(19)
O6 0.043(3) 0.070(3) 0.090(3) 0.020(3) -0.013(2) -0.012(2)
O7 0.289(10) 0.084(4) 0.061(3) -0.029(3) 0.007(5) 0.021(6)
O8 0.095(3) 0.037(2) 0.063(3) 0.004(2) -0.029(3) 0.006(2)
N1 0.052(3) 0.047(3) 0.024(2) -0.010(2) -0.005(2) 0.003(3)
N2 0.042(3) 0.040(3) 0.041(3) 0.016(2) 0.000(2) 0.007(2)
N3 0.050(3) 0.042(3) 0.038(3) 0.011(2) 0.003(2) 0.003(3)
C1 0.041(3) 0.041(3) 0.032(3) 0.003(3) 0.000(3) 0.015(3)
C2 0.047(3) 0.042(3) 0.046(3) -0.010(3) -0.006(3) 0.015(3)
C3 0.048(3) 0.046(3) 0.054(4) 0.001(3) 0.001(3) 0.004(3)
C4 0.070(4) 0.046(4) 0.054(4) -0.003(3) 0.011(3) -0.013(3)
C5 0.068(4) 0.066(5) 0.071(5) 0.014(4) 0.016(4) -0.004(4)
C6 0.061(4) 0.059(4) 0.044(3) 0.013(3) 0.007(3) 0.017(3)
C7 0.046(4) 0.033(3) 0.038(3) 0.005(3) -0.009(3) -0.001(3)
C8 0.039(3) 0.035(3) 0.030(3) -0.003(2) -0.009(2) 0.002(3)
C9 0.041(3) 0.039(3) 0.027(3) -0.002(2) -0.002(2) 0.007(3)
C10 0.044(3) 0.032(3) 0.032(3) -0.003(2) 0.001(2) 0.002(3)
C11 0.055(3) 0.031(3) 0.034(3) 0.001(2) 0.006(3) 0.006(3)
C12 0.048(3) 0.044(3) 0.027(3) -0.006(3) 0.006(3) 0.004(3)
C13 0.064(4) 0.028(3) 0.033(3) 0.004(2) 0.002(3) 0.002(3)
C14 0.050(3) 0.043(3) 0.032(3) -0.005(2) -0.002(3) -0.001(3)
C15 0.041(4) 0.049(4) 0.039(3) 0.000(3) -0.006(3) -0.003(3)
C16 0.049(3) 0.037(3) 0.039(3) -0.005(3) -0.008(3) 0.004(3)
C17 0.057(4) 0.041(3) 0.043(4) 0.000(3) -0.019(3) 0.010(3)
C18 0.075(4) 0.034(3) 0.026(3) 0.001(2) 0.002(3) 0.001(3)
C19 0.043(3) 0.057(4) 0.047(4) 0.010(3) -0.007(3) 0.001(3)
C20 0.039(3) 0.040(3) 0.052(3) -0.006(3) 0.008(3) 0.006(3)
C21 0.053(4) 0.056(4) 0.071(4) -0.003(3) -0.012(3) -0.005(3)
C22 0.069(5) 0.064(5) 0.100(6) -0.006(4) -0.007(5) -0.013(4)
C23 0.075(5) 0.047(4) 0.095(5) 0.000(4) 0.002(5) 0.000(4)
C24 0.073(5) 0.063(5) 0.068(4) -0.003(4) -0.011(4) 0.018(4)
C25 0.055(4) 0.055(4) 0.044(3) 0.000(3) -0.005(3) 0.007(3)
C26 0.044(3) 0.053(4) 0.051(4) 0.017(3) -0.002(3) 0.012(3)
C27 0.065(4) 0.047(4) 0.039(3) 0.011(3) 0.013(3) 0.032(3)
C28 0.201(10) 0.076(5) 0.065(5) 0.033(4) 0.039(6) 0.060(6)
C29 0.274(13) 0.085(6) 0.042(4) 0.005(4) 0.042(6) 0.074(8)
C30 0.184(9) 0.051(4) 0.050(4) 0.002(4) 0.000(5) 0.039(6)
C31 0.167(8) 0.041(4) 0.060(5) -0.005(3) 0.003(5) 0.017(5)
C32 0.093(5) 0.059(4) 0.045(3) -0.001(3) 0.007(4) 0.023(4)
C33 0.61(4) 0.123(9) 0.049(5) -0.010(6) 0.024(12) 0.106(16)
C34 0.054(4) 0.032(3) 0.044(3) -0.006(3) 0.015(3) 0.004(3)
C35 0.055(4) 0.041(3) 0.055(4) -0.010(3) 0.004(3) 0.004(3)
C36 0.052(4) 0.063(4) 0.075(5) -0.036(4) -0.002(4) 0.012(4)
C37 0.058(4) 0.055(5) 0.108(6) -0.029(4) 0.024(5) -0.001(4)
C38 0.075(5) 0.051(4) 0.092(6) -0.008(4) 0.038(5) -0.015(4)
C39 0.067(4) 0.042(4) 0.058(4) -0.001(3) 0.014(3) 0.001(3)
C40 0.059(4) 0.041(3) 0.045(3) -0.013(3) -0.001(3) -0.001(3)
C41 0.144(8) 0.045(4) 0.120(7) 0.000(4) -0.060(6) 0.011(5)

loop_
_atom_type_symbol
_atom_type_description
_atom_type_scat_dispersion_real
_atom_type_scat_dispersion_imag
_atom_type_scat_source
C C 0.0033 0.0016 'International Tables Vol C Tables 4.2.6.8 and 6.1.1.4'
H H 0.0000 0.0000 'International Tables Vol C Tables 4.2.6.8 and 6.1.1.4'
N N 0.0061 0.0033 'International Tables Vol C Tables 4.2.6.8 and 6.1.1.4'
O O 0.0106 0.0060 'International Tables Vol C Tables 4.2.6.8 and 6.1.1.4'

loop_
_geom_angle_atom_site_label_1
_geom_angle_atom_site_label_2
_geom_angle_atom_site_label_3
_geom_angle
C12 O3 C13 117.6(4)
C9 O5 C18 94.8(4)
C30 O7 C33 115.4(9)
C40 O8 C41 111.7(5)
C1 N1 C14 120.9(4)
C15 N2 C26 124.8(5)
C15 N2 C8 114.4(4)
C26 N2 C8 120.6(5)
C7 N3 C19 126.0(5)
C7 N3 C6 118.8(5)
C19 N3 C6 115.1(5)
O1 C1 N1 120.6(5)
O1 C1 C2 122.0(5)
N1 C1 C2 117.4(5)
C1 C2 C3 112.3(5)
C2 C3 C4 110.7(5)
C5 C4 C3 126.3(7)
C4 C5 C6 122.8(7)
N3 C6 C5 110.8(5)
O2 C7 N3 123.9(5)
O2 C7 C8 118.3(5)
N3 C7 C8 117.6(5)
N2 C8 C7 112.1(4)
N2 C8 C9 101.1(4)
C7 C8 C9 110.0(4)
O5 C9 C16 102.2(4)
O5 C9 C8 112.1(4)
C16 C9 C8 125.6(4)
O5 C9 C10 100.0(4)
C16 C9 C10 110.1(4)
C8 C9 C10 104.1(4)
C15 C10 C11 117.0(4)
C15 C10 C9 100.9(4)
C11 C10 C9 101.9(4)
C12 C11 C10 119.0(4)
C12 C11 C18 111.1(4)
C10 C11 C18 99.5(4)
O4 C12 O3 123.3(5)
O4 C12 C11 122.1(5)
O3 C12 C11 114.5(5)
O3 C13 C34 110.1(4)
O3 C13 C14 106.3(4)
C34 C13 C14 110.7(4)
N1 C14 C40 110.0(5)
N1 C14 C13 112.3(4)
C40 C14 C13 112.3(5)
O6 C15 N2 125.2(6)
O6 C15 C10 126.8(5)
N2 C15 C10 107.9(5)
C17 C16 C9 104.5(5)
C16 C17 C18 106.4(5)
O5 C18 C17 102.0(4)
O5 C18 C11 99.8(4)
C17 C18 C11 108.8(4)
N3 C19 C20 115.3(5)
C25 C20 C21 118.6(6)
C25 C20 C19 121.6(5)
C21 C20 C19 119.8(5)
C20 C21 C22 120.5(7)
C23 C22 C21 120.6(7)
C22 C23 C24 119.9(7)
C23 C24 C25 120.4(7)
C20 C25 C24 120.0(6)
N2 C26 C27 112.2(5)
C32 C27 C28 118.0(7)
C32 C27 C26 120.8(5)
C28 C27 C26 121.2(6)
C27 C28 C29 119.5(8)
C30 C29 C28 121.2(7)
C31 C30 O7 115.3(8)
C31 C30 C29 117.9(8)
O7 C30 C29 126.7(7)
C30 C31 C32 120.5(7)
C27 C32 C31 122.7(6)
C35 C34 C39 119.0(6)
C35 C34 C13 120.9(5)
C39 C34 C13 120.0(6)
C36 C35 C34 120.7(6)
C35 C36 C37 120.1(7)
C36 C37 C38 119.8(7)
C39 C38 C37 119.7(7)
C38 C39 C34 120.7(7)
O8 C40 C14 109.0(4)

loop_
_geom_bond_atom_site_label_1
_geom_bond_atom_site_label_2
_geom_bond_distance
O1 C1 1.223(6)
O2 C7 1.226(6)
O3 C12 1.318(6)
O3 C13 1.457(6)
O4 C12 1.211(6)
O5 C9 1.438(6)
O5 C18 1.442(6)
O6 C15 1.208(7)
O7 C30 1.376(10)
O7 C33 1.429(11)
O8 C40 1.407(7)
O8 C41 1.437(8)
N1 C1 1.343(7)
N1 C14 1.453(7)
N2 C15 1.359(7)
N2 C26 1.440(7)
N2 C8 1.457(7)
N3 C7 1.334(7)
N3 C19 1.445(7)
N3 C6 1.474(7)
C1 C2 1.509(8)
C2 C3 1.517(8)
C3 C4 1.553(9)
C4 C5 1.267(9)
C5 C6 1.512(9)
C7 C8 1.525(8)
C8 C9 1.533(7)
C9 C16 1.511(7)
C9 C10 1.549(7)
C10 C15 1.507(8)
C10 C11 1.539(7)
C11 C12 1.502(7)
C11 C18 1.592(8)
C13 C34 1.509(8)
C13 C14 1.536(8)
C14 C40 1.525(8)
C16 C17 1.319(8)
C17 C18 1.496(8)
C19 C20 1.513(8)
C20 C25 1.373(8)
C20 C21 1.383(8)
C21 C22 1.386(9)
C22 C23 1.348(10)
C23 C24 1.363(10)
C24 C25 1.397(9)
C26 C27 1.512(8)
C27 C32 1.360(9)
C27 C28 1.376(9)
C28 C29 1.420(13)
C29 C30 1.390(13)
C30 C31 1.352(9)
C31 C32 1.396(9)
C34 C35 1.390(8)
C34 C39 1.394(8)
C35 C36 1.383(9)
C36 C37 1.390(10)
C37 C38 1.396(11)
C38 C39 1.386(9)

loop_
_geom_torsion_atom_site_label_1
_geom_torsion_atom_site_label_2
_geom_torsion_atom_site_label_3
_geom_torsion_atom_site_label_4
_geom_torsion
C14 N1 C1 O1 0.7(7)
C14 N1 C1 C2 -179.5(4)
O1 C1 C2 C3 18.7(7)
N1 C1 C2 C3 -161.1(5)
C1 C2 C3 C4 65.2(6)
C2 C3 C4 C5 126.3(7)
C3 C4 C5 C6 -175.7(5)
C7 N3 C6 C5 -112.5(6)
C19 N3 C6 C5 64.1(7)
C4 C5 C6 N3 87.1(8)
C19 N3 C7 O2 176.8(5)
C6 N3 C7 O2 -7.0(8)
C19 N3 C7 C8 -7.9(7)
C6 N3 C7 C8 168.3(4)
C15 N2 C8 C7 101.8(5)
C26 N2 C8 C7 -82.7(6)
C15 N2 C8 C9 -15.3(6)
C26 N2 C8 C9 160.2(4)
O2 C7 C8 N2 -26.3(7)
N3 C7 C8 N2 158.1(4)
O2 C7 C8 C9 85.3(6)
N3 C7 C8 C9 -90.3(5)
C18 O5 C9 C16 -50.7(5)
C18 O5 C9 C8 172.3(4)
C18 O5 C9 C10 62.5(4)
N2 C8 C9 O5 -77.3(5)
C7 C8 C9 O5 164.1(4)
N2 C8 C9 C16 157.8(5)
C7 C8 C9 C16 39.2(7)
N2 C8 C9 C10 29.8(5)
C7 C8 C9 C10 -88.8(5)
O5 C9 C10 C15 82.5(4)
C16 C9 C10 C15 -170.5(4)
C8 C9 C10 C15 -33.5(5)
O5 C9 C10 C11 -38.3(4)
C16 C9 C10 C11 68.7(5)
C8 C9 C10 C11 -154.3(4)
C15 C10 C11 C12 131.3(5)
C9 C10 C11 C12 -119.8(5)
C15 C10 C11 C18 -108.0(5)
C9 C10 C11 C18 0.9(5)
C13 O3 C12 O4 -0.3(8)
C13 O3 C12 C11 177.1(5)
C10 C11 C12 O4 -165.2(5)
C18 C11 C12 O4 80.2(7)
C10 C11 C12 O3 17.4(7)
C18 C11 C12 O3 -97.2(5)
C12 O3 C13 C34 83.8(5)
C12 O3 C13 C14 -156.3(4)
C1 N1 C14 C40 85.0(6)
C1 N1 C14 C13 -149.1(5)
O3 C13 C14 N1 50.5(6)
C34 C13 C14 N1 170.0(4)
O3 C13 C14 C40 175.1(4)
C34 C13 C14 C40 -65.4(6)
C26 N2 C15 O6 -2.6(9)
C8 N2 C15 O6 172.7(5)
C26 N2 C15 C10 178.3(5)
C8 N2 C15 C10 -6.4(6)
C11 C10 C15 O6 -44.8(8)
C9 C10 C15 O6 -154.2(6)
C11 C10 C15 N2 134.3(5)
C9 C10 C15 N2 24.8(5)
O5 C9 C16 C17 33.4(5)
C8 C9 C16 C17 162.3(5)
C10 C9 C16 C17 -72.2(5)
C9 C16 C17 C18 -0.6(6)
C9 O5 C18 C17 50.2(4)
C9 O5 C18 C11 -61.7(4)
C16 C17 C18 O5 -32.2(5)
C16 C17 C18 C11 72.7(5)
C12 C11 C18 O5 162.9(4)
C10 C11 C18 O5 36.6(5)
C12 C11 C18 C17 56.5(6)
C10 C11 C18 C17 -69.8(5)
C7 N3 C19 C20 -99.2(6)
C6 N3 C19 C20 84.5(6)
N3 C19 C20 C25 32.0(8)
N3 C19 C20 C21 -148.7(6)
C25 C20 C21 C22 0.1(10)
C19 C20 C21 C22 -179.2(6)
C20 C21 C22 C23 1.2(11)
C21 C22 C23 C24 -1.9(12)
C22 C23 C24 C25 1.3(11)
C21 C20 C25 C24 -0.6(9)
C19 C20 C25 C24 178.7(6)
C23 C24 C25 C20 -0.1(10)
C15 N2 C26 C27 110.7(6)
C8 N2 C26 C27 -64.3(7)
N2 C26 C27 C32 132.2(6)
N2 C26 C27 C28 -48.5(9)
C32 C27 C28 C29 -2.5(14)
C26 C27 C28 C29 178.1(9)
C27 C28 C29 C30 -1.3(17)
C33 O7 C30 C31 171.8(13)
C33 O7 C30 C29 -5.6(18)
C28 C29 C30 C31 5.5(17)
C28 C29 C30 O7 -177.1(11)
O7 C30 C31 C32 176.5(8)
C29 C30 C31 C32 -5.8(16)
C28 C27 C32 C31 2.3(12)
C26 C27 C32 C31 -178.4(7)
C30 C31 C32 C27 2.0(14)
O3 C13 C34 C35 37.2(7)
C14 C13 C34 C35 -80.0(6)
O3 C13 C34 C39 -146.6(5)
C14 C13 C34 C39 96.3(6)
C39 C34 C35 C36 0.5(8)
C13 C34 C35 C36 176.8(5)
C34 C35 C36 C37 -1.1(9)
C35 C36 C37 C38 1.1(9)
C36 C37 C38 C39 -0.4(10)
C37 C38 C39 C34 -0.2(9)
C35 C34 C39 C38 0.2(8)
C13 C34 C39 C38 -176.1(5)
C41 O8 C40 C14 -178.2(6)
N1 C14 C40 O8 64.4(6)
C13 C14 C40 O8 -61.4(6)

loop_
_cod_related_entry_id
_cod_related_entry_code
_cod_related_entry_database
1 30651828 ChemSpider
